data_2213143
loop_
_publ_author_name
'Wu-Yan Wang'
'Zhen-Ming Yin'

_publ_section_title
;
 4-Pyridylmethyl 1<i>H</i>-pyrrole-2-carboxylate
;
_journal_coeditor_code BQ2005
_journal_issue 5
_journal_name_full 'Acta Crystallographica Section E'
_journal_page_first o2737
_journal_page_last o2738
_journal_paper_doi 10.1107/S1600536807014444
_journal_volume 63
_journal_year 2007
_chemical_formula_iupac 'C11 H10 N2 O2'
_chemical_formula_moiety 'C11 H10 N2 O2'
_chemical_formula_sum 'C11 H10 N2 O2'
_chemical_formula_weight 202.21
_chemical_melting_point 411
_chemical_name_systematic
;
4-Pyridylmethyl 1H-pyrrole-2-carboxylate
;
_space_group_IT_number 14
_symmetry_cell_setting monoclinic
_symmetry_space_group_name_Hall '-P 2ybc'
_symmetry_space_group_name_H-M 'P 1 21/c 1'
_atom_sites_solution_hydrogens geom
_atom_sites_solution_primary direct
_atom_sites_solution_secondary difmap
_cell_angle_alpha 90.00
_cell_angle_beta 99.771(7)
_cell_angle_gamma 90.00
_cell_formula_units_Z 4
_cell_length_a 7.698(3)
_cell_length_b 15.796(6)
_cell_length_c 8.789(3)
_cell_measurement_reflns_used 951
_cell_measurement_temperature 294(2)
_cell_measurement_theta_max 21.52
_cell_measurement_theta_min 2.58
_cell_volume 1053.2(7)
_computing_cell_refinement SMART
_computing_data_collection 'SMART (Bruker, 1997)'
_computing_data_reduction 'SAINT (Bruker, 1997)'
_computing_molecular_graphics 'SHELXTL (Bruker, 1997)'
_computing_publication_material SHELXTL
_computing_structure_refinement 'SHELXL97 (Sheldrick, 1997)'
_computing_structure_solution 'SHELXS97 (Sheldrick, 1997)'
_diffrn_ambient_temperature 294(2)
_diffrn_measured_fraction_theta_full 0.987
_diffrn_measured_fraction_theta_max 0.987
_diffrn_measurement_device_type 'Bruker SMART CCD area-detector'
_diffrn_measurement_method '\f and \w'
_diffrn_radiation_monochromator graphite
_diffrn_radiation_source 'fine-focus sealed tube'
_diffrn_radiation_type MoK\a
_diffrn_radiation_wavelength 0.71073
_diffrn_reflns_av_R_equivalents 0.0551
_diffrn_reflns_av_sigmaI/netI 0.0656
_diffrn_reflns_limit_h_max 9
_diffrn_reflns_limit_h_min -8
_diffrn_reflns_limit_k_max 19
_diffrn_reflns_limit_k_min -18
_diffrn_reflns_limit_l_max 11
_diffrn_reflns_limit_l_min -7
_diffrn_reflns_number 5812
_diffrn_reflns_theta_full 26.45
_diffrn_reflns_theta_max 26.45
_diffrn_reflns_theta_min 2.58
_diffrn_standards_decay_% 0
_diffrn_standards_interval_count 0
_diffrn_standards_interval_time 0
_diffrn_standards_number 0
_exptl_absorpt_coefficient_mu 0.090
_exptl_absorpt_correction_T_max 0.9822
_exptl_absorpt_correction_T_min 0.9770
_exptl_absorpt_correction_type multi-scan
_exptl_absorpt_process_details '(SADABS; Bruker, 1997)'
_exptl_crystal_colour Colorless
_exptl_crystal_density_diffrn 1.275
_exptl_crystal_density_method 'not measured'
_exptl_crystal_description LABLLAR
_exptl_crystal_F_000 424
_exptl_crystal_size_max 0.26
_exptl_crystal_size_mid 0.24
_exptl_crystal_size_min 0.20
_refine_diff_density_max 0.145
_refine_diff_density_min -0.146
_refine_ls_extinction_method none
_refine_ls_goodness_of_fit_ref 0.906
_refine_ls_hydrogen_treatment mixed
_refine_ls_matrix_type full
_refine_ls_number_parameters 140
_refine_ls_number_reflns 2147
_refine_ls_number_restraints 1
_refine_ls_restrained_S_all 0.905
_refine_ls_R_factor_all 0.1367
_refine_ls_R_factor_gt 0.0398
_refine_ls_shift/su_max 0.000
_refine_ls_shift/su_mean 0.000
_refine_ls_structure_factor_coef Fsqd
_refine_ls_weighting_details 'calc w=1/[\s^2^(Fo^2^)+(0.0526P)^2^] where P=(Fo^2^+2Fc^2^)/3'
_refine_ls_weighting_scheme calc
_refine_ls_wR_factor_gt 0.0894
_refine_ls_wR_factor_ref 0.1208
_reflns_number_gt 884
_reflns_number_total 2147
_reflns_threshold_expression I>2\s(I)
_cod_data_source_file bq2005.cif
_cod_data_source_block I
_cod_depositor_comments
;
The following automatic conversions were performed:
'_symmetry_cell_setting' value 'Monoclinic' changed to 'monoclinic'
according to '/home/saulius/struct/CIF-dictionaries/cif_core.dic'
dictionary named 'cif_core.dic' version 2.4.1 from 2010-06-29.

Automatic conversion script
Id: cif_fix_enum 1527 2010-12-29 10:47:43Z saulius 

The following automatic conversions were performed:

'_symmetry_cell_setting' value 'Monoclinic' changed to 'monoclinic'
according to /home/saulius/struct/CIF-dictionaries/cif_core.dic
dictionary named 'cif_core.dic' version 2.4.1 from 2010-06-29.

Automatic conversion script
Id: cif_fix_values 1715 2011-07-08 13:25:40Z adriana 
;
_cod_original_sg_symbol_H-M 'P 21/c'
_cod_database_code 2213143
_cod_database_fobs_code 2213143

loop_
_symmetry_equiv_pos_as_xyz
'x, y, z'
'-x, y+1/2, -z+1/2'
'-x, -y, -z'
'x, -y-1/2, z-1/2'

loop_
_atom_site_type_symbol
_atom_site_label
_atom_site_fract_x
_atom_site_fract_y
_atom_site_fract_z
_atom_site_U_iso_or_equiv
_atom_site_adp_type
_atom_site_calc_flag
_atom_site_refinement_flags
_atom_site_occupancy
O O1 0.13863(18) 0.62036(10) 0.70839(19) 0.0733(5) Uani d . 1
O O2 0.2723(2) 0.68122(11) 0.52945(19) 0.0880(6) Uani d . 1
N N1 0.2301(3) 0.45899(19) 1.1917(3) 0.0852(7) Uani d . 1
N N2 -0.1841(3) 0.63798(13) 0.5375(2) 0.0698(6) Uani d D 1
C C1 0.2951(3) 0.59320(18) 1.0912(4) 0.0843(8) Uani d . 1
H H1 0.3227 0.6500 1.1103 0.101 Uiso calc R 1
C C2 0.2703(4) 0.5397(3) 1.2102(3) 0.0946(10) Uani d . 1
H H2 0.2828 0.5621 1.3093 0.114 Uiso calc R 1
C C3 0.2122(3) 0.43009(18) 1.0493(4) 0.0824(8) Uani d . 1
H H3 0.1827 0.3734 1.0325 0.099 Uiso calc R 1
C C4 0.2341(3) 0.47806(17) 0.9251(3) 0.0726(7) Uani d . 1
H H4 0.2191 0.4541 0.8271 0.087 Uiso calc R 1
C C5 0.2782(3) 0.56110(17) 0.9451(3) 0.0611(6) Uani d . 1
C C6 0.3060(3) 0.61480(18) 0.8113(3) 0.0899(9) Uani d . 1
H H6A 0.3463 0.6708 0.8465 0.108 Uiso calc R 1
H H6B 0.3940 0.5894 0.7585 0.108 Uiso calc R 1
C C7 0.1383(3) 0.65758(14) 0.5707(3) 0.0626(6) Uani d . 1
C C8 -0.0373(3) 0.66576(14) 0.4843(2) 0.0568(6) Uani d . 1
C C9 -0.0932(3) 0.70623(15) 0.3474(3) 0.0714(7) Uani d . 1
H H9 -0.0212 0.7314 0.2855 0.086 Uiso calc R 1
C C10 -0.2766(3) 0.70330(16) 0.3164(3) 0.0752(7) Uani d . 1
H H10 -0.3494 0.7258 0.2307 0.090 Uiso calc R 1
C C11 -0.3282(3) 0.66119(17) 0.4357(3) 0.0768(7) Uani d . 1
H H11 -0.4443 0.6500 0.4458 0.092 Uiso calc R 1
H H2A -0.183(4) 0.6091(16) 0.626(2) 0.135(12) Uiso d D 1

loop_
_atom_site_aniso_label
_atom_site_aniso_U_11
_atom_site_aniso_U_22
_atom_site_aniso_U_33
_atom_site_aniso_U_12
_atom_site_aniso_U_13
_atom_site_aniso_U_23
O1 0.0468(10) 0.0967(13) 0.0776(12) 0.0001(8) 0.0136(8) 0.0202(9)
O2 0.0619(12) 0.1079(15) 0.1027(13) -0.0067(10) 0.0379(10) 0.0169(10)
N1 0.0611(15) 0.117(2) 0.0776(19) -0.0055(14) 0.0108(12) 0.0125(15)
N2 0.0557(13) 0.0963(17) 0.0597(14) -0.0070(11) 0.0165(11) 0.0020(12)
C1 0.0706(19) 0.076(2) 0.104(2) -0.0081(14) 0.0102(17) -0.0228(19)
C2 0.077(2) 0.139(3) 0.068(2) -0.007(2) 0.0134(15) -0.026(2)
C3 0.0817(19) 0.074(2) 0.089(2) -0.0048(14) 0.0067(15) 0.0010(18)
C4 0.0760(19) 0.075(2) 0.0666(18) -0.0002(15) 0.0100(13) -0.0055(15)
C5 0.0392(13) 0.0688(19) 0.0751(19) -0.0010(12) 0.0091(11) 0.0059(14)
C6 0.0486(16) 0.106(2) 0.112(2) -0.0047(14) 0.0057(15) 0.0307(17)
C7 0.0620(17) 0.0628(16) 0.0684(17) 0.0008(13) 0.0268(13) -0.0014(13)
C8 0.0555(14) 0.0631(15) 0.0555(14) -0.0024(12) 0.0200(11) -0.0035(12)
C9 0.0765(19) 0.0747(18) 0.0659(17) -0.0067(15) 0.0207(13) 0.0035(13)
C10 0.082(2) 0.0781(19) 0.0643(17) -0.0015(15) 0.0079(14) -0.0008(13)
C11 0.0533(15) 0.105(2) 0.0709(17) -0.0033(14) 0.0060(14) -0.0104(16)

loop_
_atom_type_symbol
_atom_type_description
_atom_type_scat_dispersion_real
_atom_type_scat_dispersion_imag
_atom_type_scat_source
C C 0.0033 0.0016 'International Tables Vol C Tables 4.2.6.8 and 6.1.1.4'
H H 0.0000 0.0000 'International Tables Vol C Tables 4.2.6.8 and 6.1.1.4'
N N 0.0061 0.0033 'International Tables Vol C Tables 4.2.6.8 and 6.1.1.4'
O O 0.0106 0.0060 'International Tables Vol C Tables 4.2.6.8 and 6.1.1.4'

loop_
_geom_angle_atom_site_label_1
_geom_angle_atom_site_label_2
_geom_angle_atom_site_label_3
_geom_angle
C7 O1 C6 117.04(18)
C2 N1 C3 116.0(2)
C11 N2 C8 108.6(2)
C11 N2 H2A 126.3(19)
C8 N2 H2A 125.0(19)
C5 C1 C2 118.7(3)
C5 C1 H1 120.6
C2 C1 H1 120.6
N1 C2 C1 124.0(3)
N1 C2 H2 118.0
C1 C2 H2 118.0
N1 C3 C4 124.1(3)
N1 C3 H3 117.9
C4 C3 H3 117.9
C5 C4 C3 119.7(2)
C5 C4 H4 120.2
C3 C4 H4 120.2
C4 C5 C1 117.5(2)
C4 C5 C6 120.8(2)
C1 C5 C6 121.7(3)
O1 C6 C5 107.15(19)
O1 C6 H6A 110.3
C5 C6 H6A 110.3
O1 C6 H6B 110.3
C5 C6 H6B 110.3
H6A C6 H6B 108.5
O2 C7 O1 122.2(2)
O2 C7 C8 125.9(2)
O1 C7 C8 111.9(2)
C9 C8 N2 107.2(2)
C9 C8 C7 129.4(2)
N2 C8 C7 123.2(2)
C8 C9 C10 108.3(2)
C8 C9 H9 125.8
C10 C9 H9 125.8
C11 C10 C9 106.6(2)
C11 C10 H10 126.7
C9 C10 H10 126.7
N2 C11 C10 109.2(2)
N2 C11 H11 125.4
C10 C11 H11 125.4

loop_
_geom_bond_atom_site_label_1
_geom_bond_atom_site_label_2
_geom_bond_distance
O1 C7 1.345(2)
O1 C6 1.446(3)
O2 C7 1.209(2)
N1 C2 1.315(3)
N1 C3 1.317(3)
N2 C11 1.352(3)
N2 C8 1.366(3)
N2 H2A 0.901(10)
C1 C5 1.366(3)
C1 C2 1.383(4)
C1 H1 0.9300
C2 H2 0.9300
C3 C4 1.363(3)
C3 H3 0.9300
C4 C5 1.359(3)
C4 H4 0.9300
C5 C6 1.495(3)
C6 H6A 0.9700
C6 H6B 0.9700
C7 C8 1.440(3)
C8 C9 1.366(3)
C9 C10 1.392(3)
C9 H9 0.9300
C10 C11 1.356(3)
C10 H10 0.9300
C11 H11 0.9300

loop_
_geom_hbond_atom_site_label_D
_geom_hbond_atom_site_label_H
_geom_hbond_atom_site_label_A
_geom_hbond_site_symmetry_A
_geom_hbond_distance_DH
_geom_hbond_distance_HA
_geom_hbond_distance_DA
_geom_hbond_angle_DHA
_geom_hbond_publ_flag
N2 H2A N1 3_567 0.90(2) 2.01(2) 2.902(3) 169.27 yes
C11 H11 O2 1_455 0.930 2.467 3.331(3) 154.6 yes

loop_
_geom_torsion_atom_site_label_1
_geom_torsion_atom_site_label_2
_geom_torsion_atom_site_label_3
_geom_torsion_atom_site_label_4
_geom_torsion
C3 N1 C2 C1 -0.6(4)
C5 C1 C2 N1 -0.4(4)
C2 N1 C3 C4 0.6(4)
N1 C3 C4 C5 0.3(4)
C3 C4 C5 C1 -1.3(3)
C3 C4 C5 C6 179.0(2)
C2 C1 C5 C4 1.3(3)
C2 C1 C5 C6 -179.0(2)
C7 O1 C6 C5 -172.3(2)
C4 C5 C6 O1 64.8(3)
C1 C5 C6 O1 -115.0(2)
C6 O1 C7 O2 4.2(3)
C6 O1 C7 C8 -175.1(2)
C11 N2 C8 C9 -0.3(3)
C11 N2 C8 C7 175.0(2)
O2 C7 C8 C9 -5.6(4)
O1 C7 C8 C9 173.6(2)
O2 C7 C8 N2 -179.8(2)
O1 C7 C8 N2 -0.5(3)
N2 C8 C9 C10 0.1(3)
C7 C8 C9 C10 -174.8(2)
C8 C9 C10 C11 0.1(3)
C8 N2 C11 C10 0.4(3)
C9 C10 C11 N2 -0.3(3)

loop_
_cod_related_entry_id
_cod_related_entry_database
_cod_related_entry_code
1 ChemSpider 21124859
